data_4324842
loop_
_publ_author_name
'Boniface P. T. Fokwa'
'Martin Hermus'

_publ_contact_author_address
;    
Institute of Inorganic Chemistry
RWTH Aachen University     
D-52056 Aachen
Germany
;
_publ_contact_author_email Boniface.Fokwa@ac.rwth-aachen.de
_publ_contact_author_fax 00492418092642
_publ_contact_author_name 'PD Dr. Boniface P. T. Fokwa '
_publ_contact_author_phone 00492418090061
_publ_section_title
;
 Complete Titanium Substitution by Boron in a tetragonal Prism: Exploring
 the Complex Boride Series Ti3-xRu5-yIryB2+x (0 <=x<= 1 and 1 < y <3) by
 Experiment and Theory
;
_journal_name_full 'Inorganic Chemistry'
_journal_page_first 3332
_journal_page_last 3341
_journal_paper_doi 10.1021/ic102148x
_journal_volume 50
_journal_year 2011
_chemical_formula_sum 'B3 Ir2.25 Ru2.75 Ti2'
_chemical_formula_weight 838.62
_chemical_name_systematic
;
 ?
;
_space_group_IT_number 127
_symmetry_cell_setting tetragonal
_symmetry_Int_Tables_number 127
_symmetry_space_group_name_Hall '-P 4 2ab'
_symmetry_space_group_name_H-M 'P 4/m b m'
_atom_sites_solution_hydrogens refall
_atom_sites_solution_primary direct
_atom_sites_solution_secondary difmap
_audit_creation_method SHELXL-97
_cell_angle_alpha 90.00
_cell_angle_beta 90.00
_cell_angle_gamma 90.00
_cell_formula_units_Z 2
_cell_length_a 9.0299(19)
_cell_length_b 9.0299(19)
_cell_length_c 2.8553(12)
_cell_measurement_temperature 293(2)
_cell_volume 232.82(12)
_computing_cell_refinement 'Bruker SMART'
_computing_data_collection 'Bruker SMART'
_computing_data_reduction 'Bruker SAINT'
_computing_molecular_graphics 'Diamond 3.1e (K. Brandenburg, 2007)'
_computing_publication_material 'Bruker SHELXTL'
_computing_structure_refinement 'SHELXL-97 (Sheldrick, 1997)'
_computing_structure_solution 'SHELXS-97 (Sheldrick, 1990)'
_diffrn_ambient_temperature 293(2)
_diffrn_measured_fraction_theta_full 0.983
_diffrn_measured_fraction_theta_max 0.983
_diffrn_measurement_device_type 'Bruker APEX CCD area detector'
_diffrn_measurement_method 'integretion method'
_diffrn_radiation_monochromator graphite
_diffrn_radiation_source 'fine-focus sealed tube'
_diffrn_radiation_type MoK\a
_diffrn_radiation_wavelength 0.71073
_diffrn_reflns_av_R_equivalents 0.0563
_diffrn_reflns_av_sigmaI/netI 0.0241
_diffrn_reflns_limit_h_max 14
_diffrn_reflns_limit_h_min -14
_diffrn_reflns_limit_k_max 14
_diffrn_reflns_limit_k_min -14
_diffrn_reflns_limit_l_max 4
_diffrn_reflns_limit_l_min -4
_diffrn_reflns_number 4560
_diffrn_reflns_theta_full 35.90
_diffrn_reflns_theta_max 35.90
_diffrn_reflns_theta_min 5.05
_exptl_absorpt_coefficient_mu 75.788
_exptl_absorpt_correction_T_max 0.517
_exptl_absorpt_correction_T_min 0.151
_exptl_absorpt_correction_type empirical
_exptl_absorpt_process_details 'by multipole expansion (Blessing, 1995)'
_exptl_crystal_colour silver
_exptl_crystal_density_diffrn 11.963
_exptl_crystal_description needle
_exptl_crystal_F_000 707
_exptl_crystal_size_max 0.04
_exptl_crystal_size_mid 0.01
_exptl_crystal_size_min 0.01
_refine_diff_density_max 4.276
_refine_diff_density_min -3.362
_refine_diff_density_rms 0.822
_refine_ls_extinction_coef 0.0054(9)
_refine_ls_extinction_expression Fc^*^=kFc[1+0.001xFc^2^\l^3^/sin(2\q)]^-1/4^
_refine_ls_extinction_method SHELXL
_refine_ls_goodness_of_fit_ref 1.052
_refine_ls_hydrogen_treatment refall
_refine_ls_matrix_type full
_refine_ls_number_parameters 27
_refine_ls_number_reflns 337
_refine_ls_number_restraints 1
_refine_ls_restrained_S_all 1.051
_refine_ls_R_factor_all 0.0412
_refine_ls_R_factor_gt 0.0390
_refine_ls_shift/su_max 0.000
_refine_ls_shift/su_mean 0.000
_refine_ls_structure_factor_coef Fsqd
_refine_ls_weighting_details 'calc w=1/[\s^2^(Fo^2^)+(0.0420P)^2^+26.0549P] where P=(Fo^2^+2Fc^2^)/3'
_refine_ls_weighting_scheme calc
_refine_ls_wR_factor_gt 0.0885
_refine_ls_wR_factor_ref 0.0896
_reflns_number_gt 318
_reflns_number_total 337
_reflns_threshold_expression >2sigma(I)
_cod_data_source_file ic102148x_si_001_4.cif
_cod_data_source_block cif4
_cod_database_code 4324842

loop_
_symmetry_equiv_pos_as_xyz
'x, y, z'
'-x, -y, z'
'-y, x, z'
'y, -x, z'
'-x+1/2, y+1/2, -z'
'x+1/2, -y+1/2, -z'
'y+1/2, x+1/2, -z'
'-y+1/2, -x+1/2, -z'
'-x, -y, -z'
'x, y, -z'
'y, -x, -z'
'-y, x, -z'
'x-1/2, -y-1/2, z'
'-x-1/2, y-1/2, z'
'-y-1/2, -x-1/2, z'
'y-1/2, x-1/2, z'

loop_
_atom_site_label
_atom_site_type_symbol
_atom_site_fract_x
_atom_site_fract_y
_atom_site_fract_z
_atom_site_U_iso_or_equiv
_atom_site_adp_type
_atom_site_occupancy
_atom_site_symmetry_multiplicity
_atom_site_calc_flag
_atom_site_refinement_flags
Ir1A Ir 0.06649(7) 0.20321(7) 0.5000 0.0039(2) Uani 0.48(3) 2 d SP
Ir1B Ir 0.037(4) 0.139(5) 0.5000 0.0039(2) Uani 0.0133(19) 2 d SP
Ir1C Ir 0.993(6) 0.215(5) 0.5000 0.0039(2) Uani 0.0101(18) 2 d SP
Ru1 Ru 0.06649(7) 0.20321(7) 0.5000 0.0039(2) Uani 0.50(3) 2 d SP
Ir2 Ir 0.0000 0.5000 0.5000 0.0029(4) Uani 0.26(3) 8 d SP
Ru2 Ru 0.0000 0.5000 0.5000 0.0029(4) Uani 0.74(3) 8 d SP
Ti1 Ti 0.1761(3) 0.6761(3) 0.0000 0.0073(8) Uani 1 4 d S
B1 B 0.6294(18) 0.1294(18) 0.0000 0.010(3) Uiso 1 4 d S
B2 B 0.0000 0.0000 0.0000 0.014(5) Uiso 1 8 d S

loop_
_atom_site_aniso_label
_atom_site_aniso_U_11
_atom_site_aniso_U_22
_atom_site_aniso_U_33
_atom_site_aniso_U_23
_atom_site_aniso_U_13
_atom_site_aniso_U_12
Ir1A 0.0028(4) 0.0030(4) 0.0058(3) 0.000 0.000 0.00110(19)
Ir1B 0.0028(4) 0.0030(4) 0.0058(3) 0.000 0.000 0.00110(19)
Ir1C 0.0028(4) 0.0030(4) 0.0058(3) 0.000 0.000 0.00110(19)
Ru1 0.0028(4) 0.0030(4) 0.0058(3) 0.000 0.000 0.00110(19)
Ir2 0.0019(5) 0.0019(5) 0.0048(6) 0.000 0.000 -0.0004(4)
Ru2 0.0019(5) 0.0019(5) 0.0048(6) 0.000 0.000 -0.0004(4)
Ti1 0.0056(10) 0.0056(10) 0.0106(15) 0.000 0.000 0.0009(9)

loop_
_atom_type_symbol
_atom_type_description
_atom_type_scat_dispersion_real
_atom_type_scat_dispersion_imag
_atom_type_scat_source
B B 0.0013 0.0007 'International Tables Vol C Tables 4.2.6.8 and 6.1.1.4'
Ti Ti 0.2776 0.4457 'International Tables Vol C Tables 4.2.6.8 and 6.1.1.4'
Ru Ru -1.2594 0.8363 'International Tables Vol C Tables 4.2.6.8 and 6.1.1.4'
Ir Ir -1.4442 7.9887 'International Tables Vol C Tables 4.2.6.8 and 6.1.1.4'

loop_
_geom_angle_atom_site_label_1
_geom_angle_atom_site_label_2
_geom_angle_atom_site_label_3
_geom_angle
_geom_angle_site_symmetry_1
_geom_angle_site_symmetry_3
Ir1B Ir1A Ir1C 75(5) . 1_455
Ir1B Ir1A B1 138.3(3) . 11_566
Ir1C Ir1A B1 98(3) 1_455 11_566
Ir1B Ir1A B1 138.3(3) . 11_565
Ir1C Ir1A B1 98(3) 1_455 11_565
B1 Ir1A B1 83.0(3) 11_566 11_565
Ir1B Ir1A Ir1C 62(3) . 11_566
Ir1C Ir1A Ir1C 137(5) 1_455 11_566
B1 Ir1A Ir1C 113.6(10) 11_566 11_566
B1 Ir1A Ir1C 113.6(10) 11_565 11_566
Ir1B Ir1A Ir1B 42(4) . 11_556
Ir1C Ir1A Ir1B 116(4) 1_455 11_556
B1 Ir1A Ir1B 126.5(8) 11_566 11_556
B1 Ir1A Ir1B 126.5(8) 11_565 11_556
Ir1C Ir1A Ir1B 20.4(17) 11_566 11_556
Ir1B Ir1A Ir1B 26(4) . 3
Ir1C Ir1A Ir1B 49(4) 1_455 3
B1 Ir1A Ir1B 130.3(6) 11_566 3
B1 Ir1A Ir1B 130.3(6) 11_565 3
Ir1C Ir1A Ir1B 88.1(16) 11_566 3
Ir1B Ir1A Ir1B 67.7(17) 11_556 3
Ir1B Ir1A B2 37.0(5) . .
Ir1C Ir1A B2 83(3) 1_455 .
B1 Ir1A B2 174.6(4) 11_566 .
B1 Ir1A B2 102.01(19) 11_565 .
Ir1C Ir1A B2 62.7(9) 11_566 .
Ir1B Ir1A B2 48.7(6) 11_556 .
Ir1B Ir1A B2 47.5(6) 3 .
Ir1B Ir1A B2 37.0(5) . 1_556
Ir1C Ir1A B2 83(3) 1_455 1_556
B1 Ir1A B2 102.01(19) 11_566 1_556
B1 Ir1A B2 174.6(4) 11_565 1_556
Ir1C Ir1A B2 62.7(9) 11_566 1_556
Ir1B Ir1A B2 48.7(6) 11_556 1_556
Ir1B Ir1A B2 47.5(6) 3 1_556
B2 Ir1A B2 72.96(3) . 1_556
Ir1B Ir1A Ru1 38(3) . 3
Ir1C Ir1A Ru1 36(4) 1_455 3
B1 Ir1A Ru1 123.5(4) 11_566 3
B1 Ir1A Ru1 123.5(4) 11_565 3
Ir1C Ir1A Ru1 100.3(13) 11_566 3
Ir1B Ir1A Ru1 79.9(10) 11_556 3
Ir1B Ir1A Ru1 12.2(10) 3 3
B2 Ir1A Ru1 55.351(8) . 3
B2 Ir1A Ru1 55.351(8) 1_556 3
Ir1B Ir1A Ir1A 38(3) . 3
Ir1C Ir1A Ir1A 36(4) 1_455 3
B1 Ir1A Ir1A 123.5(4) 11_566 3
B1 Ir1A Ir1A 123.5(4) 11_565 3
Ir1C Ir1A Ir1A 100.3(13) 11_566 3
Ir1B Ir1A Ir1A 79.9(10) 11_556 3
Ir1B Ir1A Ir1A 12.2(10) 3 3
B2 Ir1A Ir1A 55.351(8) . 3
B2 Ir1A Ir1A 55.351(8) 1_556 3
Ru1 Ir1A Ir1A 0.00(3) 3 3
Ir1B Ir1A Ir1A 52(3) . 11_556
Ir1C Ir1A Ir1A 126(4) 1_455 11_556
B1 Ir1A Ir1A 120.4(6) 11_566 11_556
B1 Ir1A Ir1A 120.4(6) 11_565 11_556
Ir1C Ir1A Ir1A 10.3(13) 11_566 11_556
Ir1B Ir1A Ir1A 10.1(10) 11_556 11_556
Ir1B Ir1A Ir1A 77.8(10) 3 11_556
B2 Ir1A Ir1A 55.351(8) . 11_556
B2 Ir1A Ir1A 55.351(8) 1_556 11_556
Ru1 Ir1A Ir1A 90.0 3 11_556
Ir1A Ir1A Ir1A 90.0 3 11_556
Ir1A Ir1B Ir1C 54(5) . 1_455
Ir1A Ir1B Ir1B 145(5) . 3
Ir1C Ir1B Ir1B 91(6) 1_455 3
Ir1A Ir1B Ir1B 125(5) . 11_556
Ir1C Ir1B Ir1B 179(6) 1_455 11_556
Ir1B Ir1B Ir1B 90.000(2) 3 11_556
Ir1A Ir1B B2 131.4(11) . .
Ir1C Ir1B B2 119(3) 1_455 .
Ir1B Ir1B B2 61.6(6) 3 .
Ir1B Ir1B B2 61.6(6) 11_556 .
Ir1A Ir1B B2 131.4(11) . 1_556
Ir1C Ir1B B2 119(3) 1_455 1_556
Ir1B Ir1B B2 61.6(6) 3 1_556
Ir1B Ir1B B2 61.6(6) 11_556 1_556
B2 Ir1B B2 95.6(19) . 1_556
Ir1A Ir1B Ir1C 102(4) . 11_566
Ir1C Ir1B Ir1C 156(5) 1_455 11_566
Ir1B Ir1B Ir1C 113(2) 3 11_566
Ir1B Ir1B Ir1C 23(2) 11_556 11_566
B2 Ir1B Ir1C 75.6(16) . 11_566
B2 Ir1B Ir1C 75.6(16) 1_556 11_566
Ir1A Ir1B Ru1 132(4) . 3
Ir1C Ir1B Ru1 77(5) 1_455 3
Ir1B Ir1B Ru1 13.5(15) 3 3
Ir1B Ir1B Ru1 103.5(15) 11_556 3
B2 Ir1B Ru1 69.4(12) . 3
B2 Ir1B Ru1 69.4(12) 1_556 3
Ir1C Ir1B Ru1 127(3) 11_566 3
Ir1A Ir1B Ir1A 132(4) . 3
Ir1C Ir1B Ir1A 77(5) 1_455 3
Ir1B Ir1B Ir1A 13.5(15) 3 3
Ir1B Ir1B Ir1A 103.5(15) 11_556 3
B2 Ir1B Ir1A 69.4(12) . 3
B2 Ir1B Ir1A 69.4(12) 1_556 3
Ir1C Ir1B Ir1A 127(3) 11_566 3
Ru1 Ir1B Ir1A 0.00(3) 3 3
Ir1A Ir1B Ir1A 116(4) . 11_556
Ir1C Ir1B Ir1A 170(6) 1_455 11_556
Ir1B Ir1B Ir1A 98.8(13) 3 11_556
Ir1B Ir1B Ir1A 8.8(13) 11_556 11_556
B2 Ir1B Ir1A 66.6(11) . 11_556
B2 Ir1B Ir1A 66.6(11) 1_556 11_556
Ir1C Ir1B Ir1A 14.5(16) 11_566 11_556
Ru1 Ir1B Ir1A 112.3(17) 3 11_556
Ir1A Ir1B Ir1A 112.3(17) 3 11_556
Ir1A Ir1B Ru1 116(4) . 11_556
Ir1C Ir1B Ru1 170(6) 1_455 11_556
Ir1B Ir1B Ru1 98.8(13) 3 11_556
Ir1B Ir1B Ru1 8.8(13) 11_556 11_556
B2 Ir1B Ru1 66.6(11) . 11_556
B2 Ir1B Ru1 66.6(11) 1_556 11_556
Ir1C Ir1B Ru1 14.5(16) 11_566 11_556
Ru1 Ir1B Ru1 112.3(17) 3 11_556
Ir1A Ir1B Ru1 112.3(17) 3 11_556
Ir1A Ir1B Ru1 0.00(2) 11_556 11_556
Ru1 Ir1C Ir1A 0.00(11) 1_655 1_655
Ru1 Ir1C Ir1B 51(5) 1_655 1_655
Ir1A Ir1C Ir1B 51(5) 1_655 1_655
Ru1 Ir1C Ir1B 117(5) 1_655 3_655
Ir1A Ir1C Ir1B 117(5) 1_655 3_655
Ir1B Ir1C Ir1B 66(5) 1_655 3_655
Ru1 Ir1C Ru1 133(5) 1_655 3_655
Ir1A Ir1C Ru1 133(5) 1_655 3_655
Ir1B Ir1C Ru1 82(5) 1_655 3_655
Ir1B Ir1C Ru1 16.4(13) 3_655 3_655
Ru1 Ir1C Ir1A 133(5) 1_655 3_655
Ir1A Ir1C Ir1A 133(5) 1_655 3_655
Ir1B Ir1C Ir1A 82(5) 1_655 3_655
Ir1B Ir1C Ir1A 16.4(13) 3_655 3_655
Ru1 Ir1C Ir1A 0.00(3) 3_655 3_655
Ru1 Ir1C Ti1 136(2) 1_655 9_665
Ir1A Ir1C Ti1 136(2) 1_655 9_665
Ir1B Ir1C Ti1 134(3) 1_655 9_665
Ir1B Ir1C Ti1 87(2) 3_655 9_665
Ru1 Ir1C Ti1 74.2(16) 3_655 9_665
Ir1A Ir1C Ti1 74.2(16) 3_655 9_665
Ru1 Ir1C Ti1 136(2) 1_655 9_666
Ir1A Ir1C Ti1 136(2) 1_655 9_666
Ir1B Ir1C Ti1 134(3) 1_655 9_666
Ir1B Ir1C Ti1 87(2) 3_655 9_666
Ru1 Ir1C Ti1 74.2(16) 3_655 9_666
Ir1A Ir1C Ti1 74.2(16) 3_655 9_666
Ti1 Ir1C Ti1 76.3(16) 9_665 9_666
Ru1 Ir1C B1 65(3) 1_655 11_666
Ir1A Ir1C B1 65(3) 1_655 11_666
Ir1B Ir1C B1 105(4) 1_655 11_666
Ir1B Ir1C B1 142.3(7) 3_655 11_666
Ru1 Ir1C B1 141.0(11) 3_655 11_666
Ir1A Ir1C B1 141.0(11) 3_655 11_666
Ti1 Ir1C B1 118.0(19) 9_665 11_666
Ti1 Ir1C B1 73.6(9) 9_666 11_666
Ru1 Ir1C B1 65(3) 1_655 11_665
Ir1A Ir1C B1 65(3) 1_655 11_665
Ir1B Ir1C B1 105(4) 1_655 11_665
Ir1B Ir1C B1 142.3(7) 3_655 11_665
Ru1 Ir1C B1 141.0(11) 3_655 11_665
Ir1A Ir1C B1 141.0(11) 3_655 11_665
Ti1 Ir1C B1 73.6(9) 9_665 11_665
Ti1 Ir1C B1 118.0(19) 9_666 11_665
B1 Ir1C B1 74.9(15) 11_666 11_665
Ru1 Ir1C B2 81(3) 1_655 1_655
Ir1A Ir1C B2 81(3) 1_655 1_655
Ir1B Ir1C B2 44(2) 1_655 1_655
Ir1B Ir1C B2 50.7(12) 3_655 1_655
Ru1 Ir1C B2 62.1(11) 3_655 1_655
Ir1A Ir1C B2 62.1(11) 3_655 1_655
Ti1 Ir1C B2 89.6(10) 9_665 1_655
Ti1 Ir1C B2 136(2) 9_666 1_655
B1 Ir1C B2 146(3) 11_666 1_655
B1 Ir1C B2 96.2(9) 11_665 1_655
Ru1 Ir1C B2 81(3) 1_655 1_656
Ir1A Ir1C B2 81(3) 1_655 1_656
Ir1B Ir1C B2 44(2) 1_655 1_656
Ir1B Ir1C B2 50.7(12) 3_655 1_656
Ru1 Ir1C B2 62.1(11) 3_655 1_656
Ir1A Ir1C B2 62.1(11) 3_655 1_656
Ti1 Ir1C B2 136(2) 9_665 1_656
Ti1 Ir1C B2 89.6(10) 9_666 1_656
B1 Ir1C B2 96.2(9) 11_666 1_656
B1 Ir1C B2 146(3) 11_665 1_656
B2 Ir1C B2 72.5(12) 1_655 1_656
B1 Ir2 B1 81.7(8) 11_566 11_565
B1 Ir2 B1 98.3(8) 11_566 3_556
B1 Ir2 B1 180.000(1) 11_565 3_556
B1 Ir2 B1 180.000(1) 11_566 3
B1 Ir2 B1 98.3(8) 11_565 3
B1 Ir2 B1 81.7(8) 3_556 3
B1 Ir2 Ir1C 58.5(9) 11_566 15_675
B1 Ir2 Ir1C 58.5(9) 11_565 15_675
B1 Ir2 Ir1C 121.5(9) 3_556 15_675
B1 Ir2 Ir1C 121.5(9) 3 15_675
B1 Ir2 Ir1C 121.5(9) 11_566 7_446
B1 Ir2 Ir1C 121.5(9) 11_565 7_446
B1 Ir2 Ir1C 58.5(9) 3_556 7_446
B1 Ir2 Ir1C 58.5(9) 3 7_446
Ir1C Ir2 Ir1C 180.000(1) 15_675 7_446
B1 Ir2 Ir1C 121.5(9) 11_566 9_666
B1 Ir2 Ir1C 121.5(9) 11_565 9_666
B1 Ir2 Ir1C 58.5(8) 3_556 9_666
B1 Ir2 Ir1C 58.5(8) 3 9_666
Ir1C Ir2 Ir1C 87(3) 15_675 9_666
Ir1C Ir2 Ir1C 93(3) 7_446 9_666
B1 Ir2 Ir1C 58.5(8) 11_566 1_455
B1 Ir2 Ir1C 58.5(8) 11_565 1_455
B1 Ir2 Ir1C 121.5(9) 3_556 1_455
B1 Ir2 Ir1C 121.5(9) 3 1_455
Ir1C Ir2 Ir1C 93(3) 15_675 1_455
Ir1C Ir2 Ir1C 87(3) 7_446 1_455
Ir1C Ir2 Ir1C 180.000(2) 9_666 1_455
B1 Ir2 Ti1 110.52(18) 11_566 9_565
B1 Ir2 Ti1 69.48(18) 11_565 9_565
B1 Ir2 Ti1 110.52(18) 3_556 9_565
B1 Ir2 Ti1 69.48(18) 3 9_565
Ir1C Ir2 Ti1 127.6(9) 15_675 9_565
Ir1C Ir2 Ti1 52.4(9) 7_446 9_565
Ir1C Ir2 Ti1 127.6(9) 9_666 9_565
Ir1C Ir2 Ti1 52.4(9) 1_455 9_565
B1 Ir2 Ti1 69.48(18) 11_566 1_556
B1 Ir2 Ti1 110.52(18) 11_565 1_556
B1 Ir2 Ti1 69.48(18) 3_556 1_556
B1 Ir2 Ti1 110.52(18) 3 1_556
Ir1C Ir2 Ti1 52.4(9) 15_675 1_556
Ir1C Ir2 Ti1 127.6(9) 7_446 1_556
Ir1C Ir2 Ti1 52.4(9) 9_666 1_556
Ir1C Ir2 Ti1 127.6(9) 1_455 1_556
Ti1 Ir2 Ti1 180.0 9_565 1_556
B1 Ir2 Ti1 69.48(18) 11_566 9_566
B1 Ir2 Ti1 110.52(18) 11_565 9_566
B1 Ir2 Ti1 69.48(18) 3_556 9_566
B1 Ir2 Ti1 110.52(18) 3 9_566
Ir1C Ir2 Ti1 127.6(9) 15_675 9_566
Ir1C Ir2 Ti1 52.4(9) 7_446 9_566
Ir1C Ir2 Ti1 127.6(9) 9_666 9_566
Ir1C Ir2 Ti1 52.4(9) 1_455 9_566
Ti1 Ir2 Ti1 64.83(9) 9_565 9_566
Ti1 Ir2 Ti1 115.17(8) 1_556 9_566
B1 Ir2 Ti1 110.52(18) 11_566 .
B1 Ir2 Ti1 69.48(18) 11_565 .
B1 Ir2 Ti1 110.52(18) 3_556 .
B1 Ir2 Ti1 69.48(18) 3 .
Ir1C Ir2 Ti1 52.4(9) 15_675 .
Ir1C Ir2 Ti1 127.6(9) 7_446 .
Ir1C Ir2 Ti1 52.4(9) 9_666 .
Ir1C Ir2 Ti1 127.6(9) 1_455 .
Ti1 Ir2 Ti1 115.17(8) 9_565 .
Ti1 Ir2 Ti1 64.83(8) 1_556 .
Ti1 Ir2 Ti1 180.00(9) 9_566 .
Ir1C Ti1 Ir1C 100.4(16) 15_674 9_665
Ir1C Ti1 Ir1C 76.3(16) 15_674 15_675
Ir1C Ti1 Ir1C 161(2) 9_665 15_675
Ir1C Ti1 Ir1C 161(2) 15_674 9_666
Ir1C Ti1 Ir1C 76.3(16) 9_665 9_666
Ir1C Ti1 Ir1C 100.4(16) 15_675 9_666
Ir1C Ti1 B1 99.7(12) 15_674 9_665
Ir1C Ti1 B1 99.7(12) 9_665 9_665
Ir1C Ti1 B1 99.7(12) 15_675 9_665
Ir1C Ti1 B1 99.7(12) 9_666 9_665
Ir1C Ti1 Ru2 61.7(11) 15_674 1_554
Ir1C Ti1 Ru2 61.7(11) 9_665 1_554
Ir1C Ti1 Ru2 100.9(12) 15_675 1_554
Ir1C Ti1 Ru2 100.9(12) 9_666 1_554
B1 Ti1 Ru2 147.59(4) 9_665 1_554
Ir1C Ti1 Ir2 61.7(11) 15_674 1_554
Ir1C Ti1 Ir2 61.7(11) 9_665 1_554
Ir1C Ti1 Ir2 100.9(12) 15_675 1_554
Ir1C Ti1 Ir2 100.9(12) 9_666 1_554
B1 Ti1 Ir2 147.59(4) 9_665 1_554
Ru2 Ti1 Ir2 0.0 1_554 1_554
Ir1C Ti1 Ir2 100.9(12) 15_674 .
Ir1C Ti1 Ir2 100.9(12) 9_665 .
Ir1C Ti1 Ir2 61.7(11) 15_675 .
Ir1C Ti1 Ir2 61.7(11) 9_666 .
B1 Ti1 Ir2 147.59(4) 9_665 .
Ru2 Ti1 Ir2 64.83(8) 1_554 .
Ir2 Ti1 Ir2 64.83(8) 1_554 .
Ir1C Ti1 Ru1 91.2(9) 15_674 5_556
Ir1C Ti1 Ru1 147.8(12) 9_665 5_556
Ir1C Ti1 Ru1 51.5(12) 15_675 5_556
Ir1C Ti1 Ru1 101.7(11) 9_666 5_556
B1 Ti1 Ru1 48.44(6) 9_665 5_556
Ru2 Ti1 Ru1 147.08(5) 1_554 5_556
Ir2 Ti1 Ru1 147.08(5) 1_554 5_556
Ir2 Ti1 Ru1 106.30(3) . 5_556
Ir1C Ti1 Ir1A 91.2(9) 15_674 5_556
Ir1C Ti1 Ir1A 147.8(12) 9_665 5_556
Ir1C Ti1 Ir1A 51.5(12) 15_675 5_556
Ir1C Ti1 Ir1A 101.7(11) 9_666 5_556
B1 Ti1 Ir1A 48.44(6) 9_665 5_556
Ru2 Ti1 Ir1A 147.08(5) 1_554 5_556
Ir2 Ti1 Ir1A 147.08(5) 1_554 5_556
Ir2 Ti1 Ir1A 106.30(3) . 5_556
Ru1 Ti1 Ir1A 0.0 5_556 5_556
Ir1C Ti1 Ir1A 147.8(12) 15_674 11_566
Ir1C Ti1 Ir1A 91.2(9) 9_665 11_566
Ir1C Ti1 Ir1A 101.7(10) 15_675 11_566
Ir1C Ti1 Ir1A 51.5(12) 9_666 11_566
B1 Ti1 Ir1A 48.44(6) 9_665 11_566
Ru2 Ti1 Ir1A 147.08(5) 1_554 11_566
Ir2 Ti1 Ir1A 147.08(5) 1_554 11_566
Ir2 Ti1 Ir1A 106.30(3) . 11_566
Ru1 Ti1 Ir1A 64.94(7) 5_556 11_566
Ir1A Ti1 Ir1A 64.94(7) 5_556 11_566
Ru1 B1 Ir1A 0.00(3) 13_665 13_665
Ru1 B1 Ru1 83.0(3) 13_665 13_664
Ir1A B1 Ru1 83.0(3) 13_665 13_664
Ru1 B1 Ir1A 83.0(3) 13_665 13_664
Ir1A B1 Ir1A 83.0(3) 13_665 13_664
Ru1 B1 Ir1A 0.00(4) 13_664 13_664
Ru1 B1 Ir1A 86.0(4) 13_665 3_655
Ir1A B1 Ir1A 86.0(4) 13_665 3_655
Ru1 B1 Ir1A 143.9(12) 13_664 3_655
Ir1A B1 Ir1A 143.9(12) 13_664 3_655
Ru1 B1 Ru1 86.0(4) 13_665 3_655
Ir1A B1 Ru1 86.0(4) 13_665 3_655
Ru1 B1 Ru1 143.9(12) 13_664 3_655
Ir1A B1 Ru1 143.9(12) 13_664 3_655
Ir1A B1 Ru1 0.00(3) 3_655 3_655
Ru1 B1 Ir1A 143.9(12) 13_665 3_654
Ir1A B1 Ir1A 143.9(12) 13_665 3_654
Ru1 B1 Ir1A 86.0(4) 13_664 3_654
Ir1A B1 Ir1A 86.0(4) 13_664 3_654
Ir1A B1 Ir1A 83.0(3) 3_655 3_654
Ru1 B1 Ir1A 83.0(3) 3_655 3_654
Ru1 B1 Ru1 143.9(12) 13_665 3_654
Ir1A B1 Ru1 143.9(12) 13_665 3_654
Ru1 B1 Ru1 86.0(4) 13_664 3_654
Ir1A B1 Ru1 86.0(4) 13_664 3_654
Ir1A B1 Ru1 83.0(3) 3_655 3_654
Ru1 B1 Ru1 83.0(3) 3_655 3_654
Ir1A B1 Ru1 0.00(2) 3_654 3_654
Ru1 B1 Ru2 131.9(6) 13_665 3_654
Ir1A B1 Ru2 131.9(6) 13_665 3_654
Ru1 B1 Ru2 78.5(2) 13_664 3_654
Ir1A B1 Ru2 78.5(2) 13_664 3_654
Ir1A B1 Ru2 131.9(6) 3_655 3_654
Ru1 B1 Ru2 131.9(6) 3_655 3_654
Ir1A B1 Ru2 78.5(2) 3_654 3_654
Ru1 B1 Ru2 78.5(2) 3_654 3_654
Ru1 B1 Ir2 131.9(6) 13_665 3_654
Ir1A B1 Ir2 131.9(6) 13_665 3_654
Ru1 B1 Ir2 78.5(2) 13_664 3_654
Ir1A B1 Ir2 78.5(2) 13_664 3_654
Ir1A B1 Ir2 131.9(6) 3_655 3_654
Ru1 B1 Ir2 131.9(6) 3_655 3_654
Ir1A B1 Ir2 78.5(2) 3_654 3_654
Ru1 B1 Ir2 78.5(2) 3_654 3_654
Ru2 B1 Ir2 0.0 3_654 3_654
Ru1 B1 Ru2 78.5(2) 13_665 3_655
Ir1A B1 Ru2 78.5(2) 13_665 3_655
Ru1 B1 Ru2 131.9(6) 13_664 3_655
Ir1A B1 Ru2 131.9(6) 13_664 3_655
Ir1A B1 Ru2 78.5(2) 3_655 3_655
Ru1 B1 Ru2 78.5(2) 3_655 3_655
Ir1A B1 Ru2 131.9(6) 3_654 3_655
Ru1 B1 Ru2 131.9(6) 3_654 3_655
Ru2 B1 Ru2 81.7(8) 3_654 3_655
Ir2 B1 Ru2 81.7(8) 3_654 3_655
Ru1 B1 Ir2 78.5(2) 13_665 3_655
Ir1A B1 Ir2 78.5(2) 13_665 3_655
Ru1 B1 Ir2 131.9(6) 13_664 3_655
Ir1A B1 Ir2 131.9(6) 13_664 3_655
Ir1A B1 Ir2 78.5(2) 3_655 3_655
Ru1 B1 Ir2 78.5(2) 3_655 3_655
Ir1A B1 Ir2 131.9(6) 3_654 3_655
Ru1 B1 Ir2 131.9(6) 3_654 3_655
Ru2 B1 Ir2 81.7(8) 3_654 3_655
Ir2 B1 Ir2 81.7(8) 3_654 3_655
Ru2 B1 Ir2 0.0 3_655 3_655
Ir1B B2 Ir1B 180(3) 9 .
Ir1B B2 Ir1B 123.3(11) 9 11_556
Ir1B B2 Ir1B 56.7(11) . 11_556
Ir1B B2 Ir1B 56.7(11) 9 3_554
Ir1B B2 Ir1B 123.3(11) . 3_554
Ir1B B2 Ir1B 180(3) 11_556 3_554
Ir1B B2 Ir1B 56.7(11) 9 11
Ir1B B2 Ir1B 123.3(11) . 11
Ir1B B2 Ir1B 95.6(19) 11_556 11
Ir1B B2 Ir1B 84.4(19) 3_554 11
Ir1B B2 Ir1B 123.3(11) 9 3
Ir1B B2 Ir1B 56.7(11) . 3
Ir1B B2 Ir1B 84.4(19) 11_556 3
Ir1B B2 Ir1B 95.6(19) 3_554 3
Ir1B B2 Ir1B 180.0(19) 11 3
Ir1B B2 Ir1B 95.6(19) 9 9_556
Ir1B B2 Ir1B 84.4(19) . 9_556
Ir1B B2 Ir1B 56.7(11) 11_556 9_556
Ir1B B2 Ir1B 123.3(11) 3_554 9_556
Ir1B B2 Ir1B 123.3(11) 11 9_556
Ir1B B2 Ir1B 56.7(11) 3 9_556
Ir1B B2 Ir1B 84.4(19) 9 1_554
Ir1B B2 Ir1B 95.6(19) . 1_554
Ir1B B2 Ir1B 123.3(11) 11_556 1_554
Ir1B B2 Ir1B 56.7(11) 3_554 1_554
Ir1B B2 Ir1B 56.7(11) 11 1_554
Ir1B B2 Ir1B 123.3(11) 3 1_554
Ir1B B2 Ir1B 180(3) 9_556 1_554
Ir1B B2 Ru1 11.6(10) 9 9
Ir1B B2 Ru1 168.4(10) . 9
Ir1B B2 Ru1 118.2(10) 11_556 9
Ir1B B2 Ru1 61.8(10) 3_554 9
Ir1B B2 Ru1 65.9(10) 11 9
Ir1B B2 Ru1 114.1(10) 3 9
Ir1B B2 Ru1 84.3(9) 9_556 9
Ir1B B2 Ru1 95.7(9) 1_554 9
Ir1B B2 Ir1A 11.6(10) 9 9
Ir1B B2 Ir1A 168.4(10) . 9
Ir1B B2 Ir1A 118.2(10) 11_556 9
Ir1B B2 Ir1A 61.8(10) 3_554 9
Ir1B B2 Ir1A 65.9(10) 11 9
Ir1B B2 Ir1A 114.1(10) 3 9
Ir1B B2 Ir1A 84.3(9) 9_556 9
Ir1B B2 Ir1A 95.7(9) 1_554 9
Ru1 B2 Ir1A 0.00(2) 9 9
Ir1B B2 Ir1A 168.4(10) 9 .
Ir1B B2 Ir1A 11.6(10) . .
Ir1B B2 Ir1A 61.8(10) 11_556 .
Ir1B B2 Ir1A 118.2(10) 3_554 .
Ir1B B2 Ir1A 114.1(10) 11 .
Ir1B B2 Ir1A 65.9(10) 3 .
Ir1B B2 Ir1A 95.7(9) 9_556 .
Ir1B B2 Ir1A 84.3(9) 1_554 .
Ru1 B2 Ir1A 180.00(2) 9 .
Ir1A B2 Ir1A 180.00(2) 9 .

loop_
_geom_bond_atom_site_label_1
_geom_bond_atom_site_label_2
_geom_bond_distance
_geom_bond_site_symmetry_2
Ir1A Ir1B 0.64(4) .
Ir1A Ir1C 0.67(6) 1_455
Ir1A B1 2.156(7) 11_566
Ir1A B1 2.156(7) 11_565
Ir1A Ir1C 2.23(5) 11_566
Ir1A Ir1B 2.26(4) 11_556
Ir1A Ir1B 2.39(4) 3
Ir1A B2 2.4012(7) .
Ir1A B2 2.4012(7) 1_556
Ir1A Ru1 2.7304(11) 3
Ir1A Ir1A 2.7304(11) 3
Ir1A Ir1A 2.7304(11) 11_556
Ir1B Ir1C 0.79(6) 1_455
Ir1B Ir1B 1.83(6) 3
Ir1B Ir1B 1.83(6) 11_556
Ir1B B2 1.93(3) .
Ir1B B2 1.93(3) 1_556
Ir1B Ir1C 2.01(6) 11_566
Ir1B Ru1 2.26(4) 3
Ir1B Ir1A 2.26(4) 3
Ir1B Ir1A 2.39(4) 11_556
Ir1B Ru1 2.39(4) 11_556
Ir1C Ru1 0.67(6) 1_655
Ir1C Ir1A 0.67(6) 1_655
Ir1C Ir1B 0.79(6) 1_655
Ir1C Ir1B 2.01(6) 3_655
Ir1C Ru1 2.23(5) 3_655
Ir1C Ir1A 2.23(5) 3_655
Ir1C Ti1 2.31(4) 9_665
Ir1C Ti1 2.31(4) 9_666
Ir1C B1 2.35(4) 11_666
Ir1C B1 2.35(4) 11_665
Ir1C B2 2.41(3) 1_655
Ir1C B2 2.41(3) 1_656
Ir2 B1 2.183(18) 11_566
Ir2 B1 2.183(18) 11_565
Ir2 B1 2.183(18) 3_556
Ir2 B1 2.183(18) 3
Ir2 Ir1C 2.57(4) 15_675
Ir2 Ir1C 2.57(4) 7_446
Ir2 Ir1C 2.57(4) 9_666
Ir2 Ir1C 2.57(4) 1_455
Ir2 Ti1 2.663(3) 9_565
Ir2 Ti1 2.663(3) 1_556
Ir2 Ti1 2.663(3) 9_566
Ir2 Ti1 2.663(3) .
Ti1 Ir1C 2.31(4) 15_674
Ti1 Ir1C 2.31(4) 9_665
Ti1 Ir1C 2.31(4) 15_675
Ti1 Ir1C 2.31(4) 9_666
Ti1 B1 2.48(2) 9_665
Ti1 Ru2 2.663(3) 1_554
Ti1 Ir2 2.663(3) 1_554
Ti1 Ru1 2.739(2) 5_556
Ti1 Ir1A 2.739(2) 5_556
Ti1 Ir1A 2.739(2) 11_566
B1 Ru1 2.156(7) 13_665
B1 Ir1A 2.156(7) 13_665
B1 Ru1 2.156(7) 13_664
B1 Ir1A 2.156(7) 13_664
B1 Ir1A 2.156(7) 3_655
B1 Ru1 2.156(7) 3_655
B1 Ir1A 2.156(7) 3_654
B1 Ru1 2.156(7) 3_654
B1 Ru2 2.183(18) 3_654
B1 Ir2 2.183(18) 3_654
B1 Ru2 2.183(18) 3_655
B1 Ir2 2.183(18) 3_655
B2 Ir1B 1.93(3) 9
B2 Ir1B 1.93(3) 11_556
B2 Ir1B 1.93(3) 3_554
B2 Ir1B 1.93(3) 11
B2 Ir1B 1.93(3) 3
B2 Ir1B 1.93(3) 9_556
B2 Ir1B 1.93(3) 1_554
B2 Ru1 2.4012(7) 9
B2 Ir1A 2.4012(7) 9
